data_7232548
loop_
_publ_author_name
'Zheng, Ya-Yun'
'Feng, Kai-Xiang'
'Xia, Ai-Bao'
'Liu, Jie'
'Tang, Cheng-Ke'
'Zhou, Zhan-Yu'
'Xu, Dan-Qian'

_publ_section_title
;
 Merging catalyst-free synthesis and iodine catalysis: one-pot synthesis
 of dihydrofuropyrimidines and spirodihydrofuropyrimidine pyrazolones
;
_journal_issue 17
_journal_name_full 'RSC Advances'
_journal_page_first 9770
_journal_paper_doi 10.1039/C9RA01665A
_journal_volume 9
_journal_year 2019
_chemical_formula_sum 'C24 H24 N6 O3'
_chemical_formula_weight 444.49
_chemical_name_systematic
; 
 ? 
;
_space_group_crystal_system monoclinic
_space_group_IT_number 14
_space_group_name_Hall '-P 2ybc'
_space_group_name_H-M_alt 'P 1 21/c 1'
_symmetry_space_group_name_Hall '-P 2ybc'
_symmetry_space_group_name_H-M 'P 1 21/c 1'
_atom_sites_solution_hydrogens mixed
_audit_creation_method SHELXL-2013
_audit_update_record
;
2019-01-26 deposited with the CCDC.    2019-03-19 downloaded from the CCDC.
;
_cell_angle_alpha 90
_cell_angle_beta 100.3240(10)
_cell_angle_gamma 90
_cell_formula_units_Z 4
_cell_length_a 18.8434(7)
_cell_length_b 9.6451(3)
_cell_length_c 12.5493(5)
_cell_measurement_reflns_used 4374
_cell_measurement_temperature 296(2)
_cell_measurement_theta_max 54.538
_cell_measurement_theta_min 5.360
_cell_volume 2243.87(14)
_computing_cell_refinement 'Bruker SAINT'
_computing_data_collection 'Bruker APEX2'
_computing_data_reduction 'Bruker SAINT'
_computing_molecular_graphics 'Bruker SHELXTL'
_computing_publication_material 'Bruker SHELXTL'
_computing_structure_refinement 'SHELXL-2013 (Sheldrick, 2013)'
_computing_structure_solution 'SHELXS-97 (Sheldrick 2008)'
_diffrn_ambient_temperature 296(2)
_diffrn_measured_fraction_theta_full 0.992
_diffrn_measured_fraction_theta_max 0.992
_diffrn_measurement_device_type 'Bruker APEX-II CCD'
_diffrn_measurement_method '\f and \w scans'
_diffrn_radiation_type MoK\a
_diffrn_radiation_wavelength 0.71073
_diffrn_reflns_av_R_equivalents 0.0289
_diffrn_reflns_av_unetI/netI 0.0393
_diffrn_reflns_Laue_measured_fraction_full 0.992
_diffrn_reflns_Laue_measured_fraction_max 0.992
_diffrn_reflns_limit_h_max 22
_diffrn_reflns_limit_h_min -23
_diffrn_reflns_limit_k_max 11
_diffrn_reflns_limit_k_min -11
_diffrn_reflns_limit_l_max 15
_diffrn_reflns_limit_l_min -12
_diffrn_reflns_number 10897
_diffrn_reflns_point_group_measured_fraction_full 0.992
_diffrn_reflns_point_group_measured_fraction_max 0.992
_diffrn_reflns_theta_full 25.242
_diffrn_reflns_theta_max 25.998
_diffrn_reflns_theta_min 2.680
_exptl_absorpt_coefficient_mu 0.090
_exptl_absorpt_correction_T_max 0.7456
_exptl_absorpt_correction_T_min 0.6672
_exptl_absorpt_correction_type multi-scan
_exptl_absorpt_process_details sadabs
_exptl_crystal_colour colorless
_exptl_crystal_density_diffrn 1.316
_exptl_crystal_description prismatic
_exptl_crystal_F_000 936
_exptl_crystal_size_max 0.170
_exptl_crystal_size_mid 0.150
_exptl_crystal_size_min 0.130
_refine_diff_density_max 0.383
_refine_diff_density_min -0.356
_refine_diff_density_rms 0.042
_refine_ls_extinction_coef 0.033(6)
_refine_ls_extinction_expression Fc^*^=kFc[1+0.001xFc^2^\l^3^/sin(2\q)]^-1/4^
_refine_ls_extinction_method SHELXL
_refine_ls_goodness_of_fit_ref 1.048
_refine_ls_hydrogen_treatment mixed
_refine_ls_matrix_type full
_refine_ls_number_parameters 310
_refine_ls_number_reflns 4375
_refine_ls_number_restraints 0
_refine_ls_restrained_S_all 1.048
_refine_ls_R_factor_all 0.0786
_refine_ls_R_factor_gt 0.0584
_refine_ls_shift/su_max 0.000
_refine_ls_shift/su_mean 0.000
_refine_ls_structure_factor_coef Fsqd
_refine_ls_weighting_details 'w=1/[\s^2^(Fo^2^)+(0.0851P)^2^+0.8867P] where P=(Fo^2^+2Fc^2^)/3'
_refine_ls_weighting_scheme calc
_refine_ls_wR_factor_gt 0.1537
_refine_ls_wR_factor_ref 0.1739
_reflns_Friedel_coverage 0.000
_reflns_number_gt 3292
_reflns_number_total 4375
_reflns_threshold_expression 'I > 2\s(I)'
_cod_data_source_file c9ra01665a2.cif
_cod_data_source_block dd18202
_cod_database_code 7232548
_shelx_space_group_comment
; 
The symmetry employed for this shelxl refinement is uniquely defined 
by the following loop, which should always be used as a source of 
symmetry information in preference to the above space-group names. 
They are only intended as comments. 
;
_shelx_estimated_absorpt_t_min 0.985
_shelx_estimated_absorpt_t_max 0.988
_shelxl_version_number 2013-4

loop_
_space_group_symop_operation_xyz
'x, y, z'
'-x, y+1/2, -z+1/2'
'-x, -y, -z'
'x, -y-1/2, z-1/2'

loop_
_atom_site_label
_atom_site_type_symbol
_atom_site_fract_x
_atom_site_fract_y
_atom_site_fract_z
_atom_site_U_iso_or_equiv
_atom_site_adp_type
_atom_site_occupancy
_atom_site_site_symmetry_order
_atom_site_calc_flag
_atom_site_refinement_flags_posn
_atom_site_refinement_flags_adp
O1 O 0.28347(8) 0.91595(16) 0.45957(14) 0.0537(5) Uani 1 1 d . .
O2 O 0.29564(8) 0.66610(17) 0.59765(12) 0.0491(4) Uani 1 1 d . .
N1 N 0.41700(9) 0.67381(19) 0.43471(16) 0.0467(5) Uani 1 1 d . .
N2 N 0.38457(9) 0.80657(18) 0.41600(15) 0.0426(5) Uani 1 1 d . .
N3 N 0.20400(10) 0.6340(2) 0.69331(15) 0.0509(5) Uani 1 1 d . .
N4 N 0.08819(10) 0.5662(2) 0.59189(17) 0.0545(5) Uani 1 1 d . .
N5 N 0.10747(19) 0.5956(3) 0.7761(2) 0.0820(9) Uani 1 1 d . .
N6 N 0.06826(10) 0.5359(3) 0.40745(17) 0.0635(6) Uani 1 1 d . .
H6A H 0.0242 0.5157 0.4103 0.076 Uiso 1 1 calc R U
H6B H 0.0827 0.5357 0.3462 0.076 Uiso 1 1 calc R U
C1 C 0.32109(11) 0.8153(2) 0.45360(18) 0.0401(5) Uani 1 1 d . .
C2 C 0.30535(11) 0.6671(2) 0.48596(17) 0.0401(5) Uani 1 1 d . .
C3 C 0.37436(11) 0.5955(2) 0.47514(19) 0.0444(5) Uani 1 1 d . .
C4 C 0.39501(13) 0.4522(3) 0.5127(3) 0.0669(8) Uani 1 1 d . .
H4A H 0.4432 0.4331 0.5020 0.100 Uiso 1 1 calc R U
H4B H 0.3623 0.3870 0.4721 0.100 Uiso 1 1 calc R U
H4C H 0.3928 0.4440 0.5883 0.100 Uiso 1 1 calc R U
C5 C 0.23262(10) 0.6134(2) 0.41382(17) 0.0372(5) Uani 1 1 d . .
H5 H 0.2130 0.6877 0.3638 0.045 Uiso 1 1 calc R U
C6 C 0.18681(11) 0.6020(2) 0.49959(17) 0.0408(5) Uani 1 1 d . .
C7 C 0.22567(11) 0.6330(2) 0.59947(18) 0.0419(5) Uani 1 1 d . .
C8 C 0.13367(14) 0.5984(3) 0.6827(2) 0.0538(6) Uani 1 1 d . .
C9 C 0.11428(12) 0.5678(2) 0.49812(19) 0.0461(5) Uani 1 1 d . .
C10 C 0.23941(10) 0.4835(2) 0.34811(17) 0.0378(5) Uani 1 1 d . .
C11 C 0.22136(12) 0.3534(2) 0.3814(2) 0.0510(6) Uani 1 1 d . .
H11 H 0.2050 0.3438 0.4466 0.061 Uiso 1 1 calc R U
C12 C 0.22743(14) 0.2372(3) 0.3186(2) 0.0631(7) Uani 1 1 d . .
H12 H 0.2151 0.1504 0.3418 0.076 Uiso 1 1 calc R U
C13 C 0.25154(14) 0.2501(3) 0.2224(2) 0.0638(7) Uani 1 1 d . .
H13 H 0.2557 0.1719 0.1805 0.077 Uiso 1 1 calc R U
C14 C 0.26952(13) 0.3772(3) 0.1878(2) 0.0590(7) Uani 1 1 d . .
H14 H 0.2857 0.3856 0.1223 0.071 Uiso 1 1 calc R U
C15 C 0.26381(12) 0.4943(2) 0.25024(19) 0.0476(5) Uani 1 1 d . .
H15 H 0.2764 0.5806 0.2264 0.057 Uiso 1 1 calc R U
C16 C 0.42666(11) 0.9146(2) 0.38130(17) 0.0419(5) Uani 1 1 d . .
C17 C 0.49869(12) 0.8934(3) 0.3802(2) 0.0530(6) Uani 1 1 d . .
H17 H 0.5198 0.8080 0.4005 0.064 Uiso 1 1 calc R U
C18 C 0.53945(14) 0.9998(3) 0.3488(2) 0.0646(7) Uani 1 1 d . .
H18 H 0.5882 0.9855 0.3485 0.078 Uiso 1 1 calc R U
C19 C 0.50937(15) 1.1256(3) 0.3181(2) 0.0638(7) Uani 1 1 d . .
H19 H 0.5373 1.1967 0.2972 0.077 Uiso 1 1 calc R U
C20 C 0.43771(16) 1.1455(3) 0.3186(2) 0.0684(8) Uani 1 1 d . .
H20 H 0.4169 1.2310 0.2977 0.082 Uiso 1 1 calc R U
C21 C 0.39550(14) 1.0412(3) 0.3495(2) 0.0629(7) Uani 1 1 d . .
H21 H 0.3467 1.0560 0.3489 0.075 Uiso 1 1 calc R U
O3 O 0.04658(16) 0.4596(4) 0.1750(2) 0.1416(14) Uani 1 1 d . .
C22 C 0.07403(15) 0.4367(3) 0.1032(2) 0.0665(8) Uani 1 1 d . .
C23 C 0.0734(3) 0.3052(5) 0.0493(6) 0.194(3) Uani 1 1 d . .
H23A H 0.0600 0.2337 0.0951 0.291 Uiso 1 1 calc R U
H23B H 0.1206 0.2861 0.0341 0.291 Uiso 1 1 calc R U
H23C H 0.0392 0.3080 -0.0173 0.291 Uiso 1 1 calc R U
C24 C 0.1098(2) 0.5520(6) 0.0558(4) 0.137(2) Uani 1 1 d . .
H24A H 0.0763 0.5936 -0.0021 0.206 Uiso 1 1 calc R U
H24B H 0.1506 0.5170 0.0281 0.206 Uiso 1 1 calc R U
H24C H 0.1257 0.6203 0.1105 0.206 Uiso 1 1 calc R U
H5B H 0.1368(19) 0.613(4) 0.833(3) 0.093(12) Uiso 1 1 d . .
H5A H 0.063(2) 0.582(4) 0.776(3) 0.109(14) Uiso 1 1 d . .

loop_
_atom_site_aniso_label
_atom_site_aniso_U_11
_atom_site_aniso_U_22
_atom_site_aniso_U_33
_atom_site_aniso_U_23
_atom_site_aniso_U_13
_atom_site_aniso_U_12
O1 0.0493(9) 0.0414(8) 0.0755(12) -0.0020(8) 0.0247(8) 0.0060(7)
O2 0.0400(8) 0.0651(10) 0.0418(9) 0.0030(7) 0.0068(6) -0.0097(7)
N1 0.0362(9) 0.0427(10) 0.0623(12) 0.0021(9) 0.0123(8) 0.0047(8)
N2 0.0368(9) 0.0386(9) 0.0549(11) 0.0023(8) 0.0146(8) 0.0020(7)
N3 0.0575(12) 0.0550(12) 0.0432(11) -0.0013(9) 0.0168(9) -0.0113(9)
N4 0.0495(11) 0.0640(13) 0.0560(12) -0.0130(10) 0.0257(9) -0.0113(9)
N5 0.0852(19) 0.113(2) 0.0589(16) -0.0205(15) 0.0422(15) -0.0378(17)
N6 0.0367(10) 0.1018(18) 0.0547(13) -0.0171(12) 0.0153(9) -0.0116(11)
C1 0.0356(10) 0.0397(11) 0.0459(12) -0.0026(9) 0.0100(9) 0.0000(9)
C2 0.0356(10) 0.0424(11) 0.0435(12) 0.0021(9) 0.0104(9) 0.0001(9)
C3 0.0346(10) 0.0435(12) 0.0543(13) 0.0023(10) 0.0059(9) 0.0020(9)
C4 0.0459(13) 0.0488(14) 0.103(2) 0.0189(14) 0.0041(14) 0.0081(11)
C5 0.0322(9) 0.0367(10) 0.0435(11) 0.0040(9) 0.0088(8) 0.0025(8)
C6 0.0364(10) 0.0454(11) 0.0427(12) -0.0024(9) 0.0130(9) 0.0004(9)
C7 0.0411(11) 0.0402(11) 0.0463(12) 0.0022(9) 0.0128(9) -0.0040(9)
C8 0.0609(14) 0.0556(14) 0.0503(14) -0.0072(11) 0.0249(12) -0.0149(11)
C9 0.0394(11) 0.0499(13) 0.0524(13) -0.0075(10) 0.0168(10) -0.0033(9)
C10 0.0307(9) 0.0412(11) 0.0417(11) 0.0010(9) 0.0071(8) 0.0031(8)
C11 0.0521(13) 0.0455(13) 0.0585(15) 0.0038(11) 0.0187(11) 0.0016(10)
C12 0.0640(15) 0.0397(13) 0.087(2) -0.0014(12) 0.0164(14) 0.0016(11)
C13 0.0616(15) 0.0563(16) 0.0741(19) -0.0195(13) 0.0132(14) 0.0089(12)
C14 0.0538(14) 0.0732(17) 0.0520(15) -0.0121(13) 0.0148(11) 0.0063(13)
C15 0.0440(11) 0.0528(13) 0.0477(13) 0.0028(10) 0.0128(10) 0.0002(10)
C16 0.0414(11) 0.0436(11) 0.0427(12) -0.0014(9) 0.0134(9) -0.0048(9)
C17 0.0447(12) 0.0494(13) 0.0691(16) -0.0022(11) 0.0216(11) -0.0021(10)
C18 0.0475(13) 0.0695(17) 0.0823(19) 0.0000(14) 0.0263(13) -0.0125(12)
C19 0.0694(17) 0.0651(17) 0.0600(16) 0.0071(13) 0.0199(13) -0.0219(14)
C20 0.0730(18) 0.0555(15) 0.079(2) 0.0208(14) 0.0196(15) -0.0030(13)
C21 0.0502(13) 0.0583(15) 0.0835(19) 0.0232(14) 0.0213(13) 0.0051(12)
O3 0.106(2) 0.250(4) 0.0796(18) -0.036(2) 0.0468(16) -0.041(2)
C22 0.0544(15) 0.083(2) 0.0605(17) -0.0060(15) 0.0053(13) 0.0012(14)
C23 0.101(3) 0.120(4) 0.331(9) -0.105(5) -0.041(4) 0.027(3)
C24 0.083(3) 0.184(5) 0.140(4) 0.083(4) 0.005(3) -0.014(3)

loop_
_atom_type_symbol
_atom_type_description
_atom_type_scat_dispersion_real
_atom_type_scat_dispersion_imag
_atom_type_scat_source
C C 0.0033 0.0016 'International Tables Vol C Tables 4.2.6.8 and 6.1.1.4'
H H 0.0000 0.0000 'International Tables Vol C Tables 4.2.6.8 and 6.1.1.4'
N N 0.0061 0.0033 'International Tables Vol C Tables 4.2.6.8 and 6.1.1.4'
O O 0.0106 0.0060 'International Tables Vol C Tables 4.2.6.8 and 6.1.1.4'

loop_
_geom_angle_atom_site_label_1
_geom_angle_atom_site_label_2
_geom_angle_atom_site_label_3
_geom_angle
C7 O2 C2 108.00(16)
C3 N1 N2 108.48(17)
C1 N2 N1 112.12(16)
C1 N2 C16 129.13(18)
N1 N2 C16 117.61(16)
C7 N3 C8 111.52(19)
C8 N4 C9 117.54(19)
C8 N5 H5B 117(3)
C8 N5 H5A 121(3)
H5B N5 H5A 122(4)
C9 N6 H6A 120.0
C9 N6 H6B 120.0
H6A N6 H6B 120.0
O1 C1 N2 129.0(2)
O1 C1 C2 126.06(19)
N2 C1 C2 104.91(16)
O2 C2 C3 110.32(17)
O2 C2 C1 109.12(17)
C3 C2 C1 101.15(16)
O2 C2 C5 107.73(15)
C3 C2 C5 118.19(18)
C1 C2 C5 109.99(16)
N1 C3 C4 121.9(2)
N1 C3 C2 112.53(19)
C4 C3 C2 125.4(2)
C3 C4 H4A 109.5
C3 C4 H4B 109.5
H4A C4 H4B 109.5
C3 C4 H4C 109.5
H4A C4 H4C 109.5
H4B C4 H4C 109.5
C6 C5 C10 116.42(17)
C6 C5 C2 99.42(16)
C10 C5 C2 115.51(16)
C6 C5 H5 108.3
C10 C5 H5 108.3
C2 C5 H5 108.3
C7 C6 C9 115.1(2)
C7 C6 C5 111.07(17)
C9 C6 C5 133.8(2)
N3 C7 O2 118.11(19)
N3 C7 C6 128.5(2)
O2 C7 C6 113.42(19)
N4 C8 N5 117.2(2)
N4 C8 N3 127.7(2)
N5 C8 N3 115.1(2)
N6 C9 N4 117.1(2)
N6 C9 C6 123.2(2)
N4 C9 C6 119.7(2)
C11 C10 C15 118.2(2)
C11 C10 C5 122.36(19)
C15 C10 C5 119.45(18)
C10 C11 C12 120.8(2)
C10 C11 H11 119.6
C12 C11 H11 119.6
C13 C12 C11 120.1(2)
C13 C12 H12 119.9
C11 C12 H12 119.9
C14 C13 C12 120.2(2)
C14 C13 H13 119.9
C12 C13 H13 119.9
C13 C14 C15 120.2(2)
C13 C14 H14 119.9
C15 C14 H14 119.9
C14 C15 C10 120.6(2)
C14 C15 H15 119.7
C10 C15 H15 119.7
C17 C16 C21 119.8(2)
C17 C16 N2 120.0(2)
C21 C16 N2 120.24(19)
C16 C17 C18 119.5(2)
C16 C17 H17 120.2
C18 C17 H17 120.2
C19 C18 C17 121.1(2)
C19 C18 H18 119.4
C17 C18 H18 119.4
C18 C19 C20 119.0(2)
C18 C19 H19 120.5
C20 C19 H19 120.5
C19 C20 C21 121.3(3)
C19 C20 H20 119.4
C21 C20 H20 119.4
C20 C21 C16 119.3(2)
C20 C21 H21 120.4
C16 C21 H21 120.4
O3 C22 C23 125.3(5)
O3 C22 C24 118.5(4)
C23 C22 C24 116.1(5)
C22 C23 H23A 109.5
C22 C23 H23B 109.5
H23A C23 H23B 109.5
C22 C23 H23C 109.5
H23A C23 H23C 109.5
H23B C23 H23C 109.5
C22 C24 H24A 109.5
C22 C24 H24B 109.5
H24A C24 H24B 109.5
C22 C24 H24C 109.5
H24A C24 H24C 109.5
H24B C24 H24C 109.5

loop_
_geom_bond_atom_site_label_1
_geom_bond_atom_site_label_2
_geom_bond_distance
O1 C1 1.212(2)
O2 C7 1.361(2)
O2 C2 1.446(3)
N1 C3 1.272(3)
N1 N2 1.420(2)
N2 C1 1.365(3)
N2 C16 1.424(3)
N3 C7 1.314(3)
N3 C8 1.352(3)
N4 C8 1.334(3)
N4 C9 1.354(3)
N5 C8 1.350(3)
N5 H5B 0.84(4)
N5 H5A 0.85(4)
N6 C9 1.337(3)
N6 H6A 0.8600
N6 H6B 0.8600
C1 C2 1.530(3)
C2 C3 1.499(3)
C2 C5 1.588(3)
C3 C4 1.490(3)
C4 H4A 0.9600
C4 H4B 0.9600
C4 H4C 0.9600
C5 C6 1.500(3)
C5 C10 1.518(3)
C5 H5 0.9800
C6 C7 1.367(3)
C6 C9 1.403(3)
C10 C11 1.384(3)
C10 C15 1.390(3)
C11 C12 1.387(3)
C11 H11 0.9300
C12 C13 1.370(4)
C12 H12 0.9300
C13 C14 1.363(4)
C13 H13 0.9300
C14 C15 1.390(3)
C14 H14 0.9300
C15 H15 0.9300
C16 C17 1.375(3)
C16 C21 1.383(3)
C17 C18 1.381(3)
C17 H17 0.9300
C18 C19 1.365(4)
C18 H18 0.9300
C19 C20 1.365(4)
C19 H19 0.9300
C20 C21 1.380(3)
C20 H20 0.9300
C21 H21 0.9300
O3 C22 1.138(4)
C22 C23 1.437(5)
C22 C24 1.480(5)
C23 H23A 0.9600
C23 H23B 0.9600
C23 H23C 0.9600
C24 H24A 0.9600
C24 H24B 0.9600
C24 H24C 0.9600

loop_
_geom_torsion_atom_site_label_1
_geom_torsion_atom_site_label_2
_geom_torsion_atom_site_label_3
_geom_torsion_atom_site_label_4
_geom_torsion
C3 N1 N2 C1 4.7(3)
C3 N1 N2 C16 173.59(19)
N1 N2 C1 O1 172.6(2)
C16 N2 C1 O1 5.3(4)
N1 N2 C1 C2 -8.5(2)
C16 N2 C1 C2 -175.8(2)
C7 O2 C2 C3 -136.31(18)
C7 O2 C2 C1 113.41(18)
C7 O2 C2 C5 -6.0(2)
O1 C1 C2 O2 -56.2(3)
N2 C1 C2 O2 124.83(18)
O1 C1 C2 C3 -172.5(2)
N2 C1 C2 C3 8.5(2)
O1 C1 C2 C5 61.7(3)
N2 C1 C2 C5 -117.20(18)
N2 N1 C3 C4 -174.9(2)
N2 N1 C3 C2 1.6(3)
O2 C2 C3 N1 -121.8(2)
C1 C2 C3 N1 -6.4(2)
C5 C2 C3 N1 113.7(2)
O2 C2 C3 C4 54.6(3)
C1 C2 C3 C4 170.0(2)
C5 C2 C3 C4 -70.0(3)
O2 C2 C5 C6 5.52(19)
C3 C2 C5 C6 131.32(19)
C1 C2 C5 C6 -113.31(18)
O2 C2 C5 C10 -119.86(18)
C3 C2 C5 C10 5.9(3)
C1 C2 C5 C10 121.31(19)
C10 C5 C6 C7 121.4(2)
C2 C5 C6 C7 -3.4(2)
C10 C5 C6 C9 -59.0(3)
C2 C5 C6 C9 176.3(2)
C8 N3 C7 O2 -179.7(2)
C8 N3 C7 C6 0.1(3)
C2 O2 C7 N3 -176.22(18)
C2 O2 C7 C6 4.0(2)
C9 C6 C7 N3 0.4(3)
C5 C6 C7 N3 -179.9(2)
C9 C6 C7 O2 -179.81(19)
C5 C6 C7 O2 -0.1(3)
C9 N4 C8 N5 -179.5(2)
C9 N4 C8 N3 0.4(4)
C7 N3 C8 N4 -0.5(4)
C7 N3 C8 N5 179.4(2)
C8 N4 C9 N6 -179.7(2)
C8 N4 C9 C6 0.2(3)
C7 C6 C9 N6 179.4(2)
C5 C6 C9 N6 -0.3(4)
C7 C6 C9 N4 -0.5(3)
C5 C6 C9 N4 179.8(2)
C6 C5 C10 C11 -16.5(3)
C2 C5 C10 C11 99.6(2)
C6 C5 C10 C15 162.76(18)
C2 C5 C10 C15 -81.2(2)
C15 C10 C11 C12 -0.1(3)
C5 C10 C11 C12 179.2(2)
C10 C11 C12 C13 0.0(4)
C11 C12 C13 C14 -0.1(4)
C12 C13 C14 C15 0.3(4)
C13 C14 C15 C10 -0.3(4)
C11 C10 C15 C14 0.2(3)
C5 C10 C15 C14 -179.1(2)
C1 N2 C16 C17 158.5(2)
N1 N2 C16 C17 -8.2(3)
C1 N2 C16 C21 -21.0(4)
N1 N2 C16 C21 172.3(2)
C21 C16 C17 C18 0.9(4)
N2 C16 C17 C18 -178.5(2)
C16 C17 C18 C19 -0.4(4)
C17 C18 C19 C20 -0.1(4)
C18 C19 C20 C21 0.1(5)
C19 C20 C21 C16 0.5(5)
C17 C16 C21 C20 -1.0(4)
N2 C16 C21 C20 178.5(2)
